data_7042224
loop_
_publ_author_name
'Li, Ning'
'Garc\'ia-Rodr\'iguez, Ra\'ul'
'Matthews, Peter D.'
'Luo, He-Kuan'
'Wright, Dominic S.'

_publ_section_title
;
 Synthesis, structure and paramagnetic NMR analysis of a series of
 lanthanide-containing [LnTi6O3(O(i)Pr)9(salicylate)6] cages.
;
_journal_issue 13
_journal_name_full 'Dalton transactions (Cambridge, England : 2003)'
_journal_page_first 4287
_journal_page_last 4295
_journal_paper_doi 10.1039/c7dt00049a
_journal_volume 46
_journal_year 2017
_chemical_formula_moiety 'C69 H87 Gd O30 Ti6'
_chemical_formula_sum 'C69 H87 Gd O30 Ti6'
_chemical_formula_weight 1841.03
_space_group_crystal_system hexagonal
_space_group_IT_number 174
_space_group_name_Hall 'P -6'
_space_group_name_H-M_alt 'P -6'
_symmetry_space_group_name_Hall 'P -6'
_symmetry_space_group_name_H-M 'P -6'
_atom_sites_solution_hydrogens geom
_audit_creation_method SHELXL-2016/6
_audit_update_record
;
2017-02-27 deposited with the CCDC.
2017-03-01 downloaded from the CCDC.
;
_cell_angle_alpha 90
_cell_angle_beta 90
_cell_angle_gamma 120
_cell_formula_units_Z 2
_cell_length_a 14.9227(4)
_cell_length_b 14.9227(4)
_cell_length_c 23.5803(8)
_cell_measurement_reflns_used 9985
_cell_measurement_temperature 180(2)
_cell_measurement_theta_max 66.7
_cell_measurement_theta_min 3.42
_cell_volume 4547.5(2)
_computing_cell_refinement 'refinement of XYZ centroids > 20sigma(I)'
_computing_data_collection 'Bruker software package, narrow-frames'
_computing_data_reduction
;
 Bruker SAINT software package, narrow frame algorithm
;
_computing_molecular_graphics 'SHELXL-2016/6 (Sheldrick, 2016)'
_computing_publication_material 'SHELXL-2016/6 (Sheldrick, 2016)'
_computing_structure_refinement 'SHELXL-2016/6 (Sheldrick, 2016)'
_computing_structure_solution 'SHELXT 2014/4 (Sheldrick, 2014)'
_diffrn_ambient_temperature 180(2)
_diffrn_measured_fraction_theta_full 0.999
_diffrn_measured_fraction_theta_max 0.999
_diffrn_measurement_device_type 'Bruker QUEST D8 CCD'
_diffrn_measurement_method 'Thin slice \w and \f scans'
_diffrn_radiation_source '30W microfocus sealed tube, Quazar optics'
_diffrn_radiation_type CuK\a
_diffrn_radiation_wavelength 1.54178
_diffrn_reflns_av_R_equivalents 0.0659
_diffrn_reflns_av_unetI/netI 0.0478
_diffrn_reflns_Laue_measured_fraction_full 0.999
_diffrn_reflns_Laue_measured_fraction_max 0.999
_diffrn_reflns_limit_h_max 17
_diffrn_reflns_limit_h_min -17
_diffrn_reflns_limit_k_max 12
_diffrn_reflns_limit_k_min -16
_diffrn_reflns_limit_l_max 28
_diffrn_reflns_limit_l_min -28
_diffrn_reflns_number 29382
_diffrn_reflns_point_group_measured_fraction_full 0.995
_diffrn_reflns_point_group_measured_fraction_max 0.995
_diffrn_reflns_theta_full 66.722
_diffrn_reflns_theta_max 66.722
_diffrn_reflns_theta_min 3.420
_exptl_absorpt_coefficient_mu 9.490
_exptl_absorpt_correction_T_max 0.253
_exptl_absorpt_correction_T_min 0.157
_exptl_absorpt_correction_type multi-scan
_exptl_absorpt_process_details
;
multi-scan from symmetry-related measurements (SADABS) 
;
_exptl_crystal_colour yellow
_exptl_crystal_density_diffrn 1.345
_exptl_crystal_description block
_exptl_crystal_F_000 1874
_exptl_crystal_size_max 0.310
_exptl_crystal_size_mid 0.220
_exptl_crystal_size_min 0.200
_exptl_transmission_factor_max 1.000
_exptl_transmission_factor_min 0.520
_refine_diff_density_max 5.413
_refine_diff_density_min -1.326
_refine_diff_density_rms 0.196
_refine_ls_abs_structure_details
;
 Flack x determined using 2453 quotients [(I+)-(I-)]/[(I+)+(I-)]
 (Parsons, Flack and Wagner, Acta Cryst. B69 (2013) 249-259).
;
_refine_ls_abs_structure_Flack 0.151(4)
_refine_ls_extinction_method none
_refine_ls_goodness_of_fit_ref 1.126
_refine_ls_hydrogen_treatment constr
_refine_ls_matrix_type full
_refine_ls_number_parameters 331
_refine_ls_number_reflns 5479
_refine_ls_number_restraints 210
_refine_ls_restrained_S_all 1.116
_refine_ls_R_factor_all 0.0728
_refine_ls_R_factor_gt 0.0698
_refine_ls_shift/su_max 0.000
_refine_ls_shift/su_mean 0.000
_refine_ls_structure_factor_coef Fsqd
_refine_ls_weighting_details 'w=1/[\s^2^(Fo^2^)+(0.1289P)^2^+14.5673P] where P=(Fo^2^+2Fc^2^)/3'
_refine_ls_weighting_scheme calc
_refine_ls_wR_factor_gt 0.1918
_refine_ls_wR_factor_ref 0.1961
_reflns_Friedel_coverage 0.983
_reflns_Friedel_fraction_full 0.992
_reflns_Friedel_fraction_max 0.992
_reflns_number_gt 5264
_reflns_number_total 5479
_reflns_threshold_expression 'I > 2\s(I)'
_cod_data_source_file c7dt00049a2.cif
_cod_data_source_block gd_c
_cod_depositor_comments 'Adding full bibliography for 7042216--7042227.cif.'
_cod_original_cell_volume 4547.5(3)
_cod_database_code 7042224
_shelx_shelxl_version_number 2016/6
_shelx_space_group_comment
;
The symmetry employed for this shelxl refinement is uniquely defined
by the following loop, which should always be used as a source of
symmetry information in preference to the above space-group names.
They are only intended as comments.
;
_shelx_estimated_absorpt_t_min 0.157
_shelx_estimated_absorpt_t_max 0.253

loop_
_space_group_symop_operation_xyz
'x, y, z'
'-y, x-y, z'
'-x+y, -x, z'
'x, y, -z'
'-y, x-y, -z'
'-x+y, -x, -z'

loop_
_atom_site_label
_atom_site_type_symbol
_atom_site_fract_x
_atom_site_fract_y
_atom_site_fract_z
_atom_site_U_iso_or_equiv
_atom_site_adp_type
_atom_site_occupancy
_atom_site_site_symmetry_order
_atom_site_calc_flag
_atom_site_refinement_flags_posn
_atom_site_refinement_flags_adp
_atom_site_refinement_flags_occupancy
_atom_site_disorder_assembly
_atom_site_disorder_group
Gd1 Gd 0.666667 0.333333 0.500000 0.0169(6) Uani 1 6 d S T P . .
Gd2 Gd 1.000000 1.000000 1.000000 0.0175(6) Uani 1 6 d S T P . .
Ti1 Ti 0.4664(3) 0.3641(3) 0.56302(12) 0.0263(7) Uani 1 1 d . . . . .
Ti2 Ti 0.8093(2) 0.7621(2) 0.93680(12) 0.0259(7) Uani 1 1 d . . . . .
O1 O 0.5013(12) 0.3087(13) 0.500000 0.023(3) Uani 1 2 d S TU P . .
O2 O 0.4864(13) 0.4615(12) 0.500000 0.031(4) Uani 1 2 d S TU P C .
O3 O 0.3294(10) 0.2950(10) 0.5641(5) 0.037(3) Uani 1 1 d D U . . .
O4 O 0.4789(10) 0.4538(11) 0.6217(6) 0.040(3) Uani 1 1 d . U . . .
O5 O 0.4706(11) 0.2576(10) 0.6152(6) 0.035(3) Uani 1 1 d . U . . .
O6 O 0.6333(10) 0.4354(9) 0.5756(5) 0.030(3) Uani 1 1 d . U . . .
O21 O 0.8371(14) 0.8522(12) 1.000000 0.029(4) Uani 1 2 d S TU P . .
O22 O 0.8337(15) 0.6867(11) 1.000000 0.032(4) Uani 1 2 d S TU P G .
O23 O 0.6733(10) 0.6848(10) 0.9357(5) 0.034(3) Uani 1 1 d D U . . .
O24 O 0.8302(10) 0.6927(9) 0.8770(5) 0.038(3) Uani 1 1 d . U . . .
O25 O 0.9753(9) 0.8669(9) 0.9251(5) 0.026(2) Uani 1 1 d . U . . .
O26 O 0.8051(11) 0.8668(11) 0.8863(6) 0.031(3) Uani 1 1 d . U . . .
C2 C 0.479(2) 0.559(2) 0.500000 0.055(8) Uani 1 2 d DS TU P . .
H2A H 0.471223 0.559134 0.542130 0.067 Uiso 0.5 1 calc R U P A -1
C2A C 0.586(3) 0.649(3) 0.500000 0.079(12) Uani 1 2 d DS TU P C .
H2AA H 0.634277 0.625287 0.510390 0.118 Uiso 0.5 1 calc R U P B -1
H2AB H 0.602506 0.679528 0.462086 0.118 Uiso 0.5 1 calc R U P B -1
H2AC H 0.590513 0.700004 0.527524 0.118 Uiso 0.5 1 calc R U P B -1
C2B C 0.372(4) 0.539(5) 0.489(4) 0.09(2) Uani 0.5 1 d D U P C -1
H2BA H 0.322535 0.465050 0.493936 0.140 Uiso 0.5 1 calc R U P C -1
H2BB H 0.355850 0.579413 0.515134 0.140 Uiso 0.5 1 calc R U P C -1
H2BC H 0.367843 0.558937 0.449696 0.140 Uiso 0.5 1 calc R U P C -1
C3 C 0.251(3) 0.256(3) 0.6097(14) 0.060(9) Uiso 0.49(3) 1 d D U P D 1
H3 H 0.262558 0.227123 0.645546 0.072 Uiso 0.49(3) 1 calc R U P D 1
C3A C 0.206(5) 0.325(5) 0.611(3) 0.069(7) Uiso 0.49(3) 1 d D U P D 1
H3AA H 0.222658 0.361955 0.647177 0.103 Uiso 0.49(3) 1 calc R U P D 1
H3AB H 0.233915 0.374235 0.579722 0.103 Uiso 0.49(3) 1 calc R U P D 1
H3AC H 0.130210 0.282852 0.607103 0.103 Uiso 0.49(3) 1 calc R U P D 1
C3B C 0.228(5) 0.198(4) 0.5568(19) 0.069(7) Uiso 0.49(3) 1 d D U P D 1
H3BA H 0.158658 0.136696 0.558928 0.103 Uiso 0.49(3) 1 calc R U P D 1
H3BB H 0.230339 0.241959 0.525277 0.103 Uiso 0.49(3) 1 calc R U P D 1
H3BC H 0.279157 0.176188 0.550439 0.103 Uiso 0.49(3) 1 calc R U P D 1
C3' C 0.222(4) 0.243(3) 0.5665(18) 0.060(9) Uiso 0.51(3) 1 d D U P D 2
H3A' H 0.194359 0.242318 0.527856 0.072 Uiso 0.51(3) 1 calc R U P D 2
C3A' C 0.179(5) 0.286(4) 0.607(2) 0.069(7) Uiso 0.51(3) 1 d D U P D 2
H3AD H 0.103398 0.245426 0.606296 0.103 Uiso 0.51(3) 1 calc R U P D 2
H3AE H 0.203895 0.284725 0.645339 0.103 Uiso 0.51(3) 1 calc R U P D 2
H3AF H 0.201488 0.358106 0.596591 0.103 Uiso 0.51(3) 1 calc R U P D 2
C3B' C 0.187(5) 0.133(3) 0.584(2) 0.069(7) Uiso 0.51(3) 1 d D U P D 2
H3BD H 0.111678 0.093636 0.585976 0.103 Uiso 0.51(3) 1 calc R U P D 2
H3BE H 0.211211 0.101156 0.555719 0.103 Uiso 0.51(3) 1 calc R U P D 2
H3BF H 0.216649 0.132874 0.620990 0.103 Uiso 0.51(3) 1 calc R U P D 2
C11 C 0.5525(17) 0.5284(15) 0.6538(9) 0.043(5) Uani 1 1 d . U . . .
C12 C 0.522(2) 0.5810(17) 0.6927(8) 0.049(5) Uani 1 1 d . U . . .
H12A H 0.452843 0.566804 0.694241 0.059 Uiso 1 1 calc R U . . .
C13 C 0.596(2) 0.652(3) 0.7276(11) 0.069(7) Uani 1 1 d . U . . .
H13A H 0.575015 0.686546 0.753973 0.083 Uiso 1 1 calc R U . . .
C14 C 0.696(2) 0.678(3) 0.7277(11) 0.070(7) Uani 1 1 d . U . . .
H14A H 0.743910 0.729721 0.752902 0.083 Uiso 1 1 calc R U . . .
C15 C 0.728(2) 0.6281(18) 0.6901(9) 0.051(6) Uani 1 1 d . U . . .
H15A H 0.798711 0.645659 0.689616 0.061 Uiso 1 1 calc R U . . .
C16 C 0.6565(15) 0.5506(15) 0.6523(9) 0.035(4) Uani 1 1 d . U . . .
C17 C 0.4955(16) 0.1891(15) 0.6124(8) 0.030(4) Uani 1 1 d . U . . .
C22 C 0.835(3) 0.592(3) 1.000000 0.065(10) Uani 1 2 d S TU P . .
H22' H 0.822300 0.575712 0.958605 0.079 Uiso 0.5 1 calc R U P E -1
C22A C 0.945(7) 0.631(7) 1.000000 0.16(3) Uani 1 2 d S TU P G .
H22A H 0.958170 0.572821 1.000000 0.245 Uiso 0.5 1 calc R U P F -1
H22B H 0.975600 0.673175 0.966066 0.245 Uiso 0.5 1 calc R U P F -1
H22C H 0.975601 0.673175 1.033934 0.245 Uiso 0.5 1 calc R U P F -1
C22B C 0.739(5) 0.505(4) 1.021(2) 0.075(16) Uani 0.5 1 d . U P G -1
H22D H 0.743388 0.441755 1.020472 0.113 Uiso 0.5 1 calc R U P G -1
H22E H 0.727148 0.519269 1.060345 0.113 Uiso 0.5 1 calc R U P G -1
H22F H 0.681040 0.495736 0.997358 0.113 Uiso 0.5 1 calc R U P G -1
C23 C 0.599(3) 0.641(3) 0.8881(17) 0.065(10) Uiso 0.53(2) 1 d D U P H 1
H23A H 0.635937 0.671442 0.851584 0.078 Uiso 0.53(2) 1 calc R U P H 1
C23A C 0.519(5) 0.669(5) 0.898(3) 0.087(10) Uiso 0.53(2) 1 d D U P H 1
H23B H 0.551215 0.744309 0.898079 0.131 Uiso 0.53(2) 1 calc R U P H 1
H23C H 0.468004 0.640186 0.867080 0.131 Uiso 0.53(2) 1 calc R U P H 1
H23D H 0.485229 0.640624 0.934088 0.131 Uiso 0.53(2) 1 calc R U P H 1
C23B C 0.557(5) 0.528(4) 0.887(3) 0.087(10) Uiso 0.53(2) 1 d D U P H 1
H23E H 0.612499 0.512898 0.880542 0.131 Uiso 0.53(2) 1 calc R U P H 1
H23F H 0.522906 0.498338 0.923306 0.131 Uiso 0.53(2) 1 calc R U P H 1
H23G H 0.505680 0.497901 0.856298 0.131 Uiso 0.53(2) 1 calc R U P H 1
C23' C 0.565(3) 0.654(4) 0.935(2) 0.065(10) Uiso 0.47(2) 1 d D U P H 2
H23H H 0.537261 0.606295 0.968452 0.078 Uiso 0.47(2) 1 calc R U P H 2
C23C C 0.554(6) 0.742(5) 0.954(3) 0.087(10) Uiso 0.47(2) 1 d D U P H 2
H23I H 0.480361 0.722070 0.953835 0.131 Uiso 0.47(2) 1 calc R U P H 2
H23J H 0.581467 0.762235 0.992464 0.131 Uiso 0.47(2) 1 calc R U P H 2
H23K H 0.591949 0.800626 0.928177 0.131 Uiso 0.47(2) 1 calc R U P H 2
C23D C 0.488(5) 0.596(5) 0.891(3) 0.087(10) Uiso 0.47(2) 1 d D U P H 2
H23L H 0.420769 0.586621 0.902096 0.131 Uiso 0.47(2) 1 calc R U P H 2
H23M H 0.510126 0.634527 0.855155 0.131 Uiso 0.47(2) 1 calc R U P H 2
H23N H 0.482742 0.528309 0.886012 0.131 Uiso 0.47(2) 1 calc R U P H 2
C31 C 0.9050(15) 0.6977(13) 0.8434(7) 0.032(4) Uani 1 1 d . U . . .
C32 C 0.882(2) 0.6227(19) 0.8038(10) 0.051(5) Uani 1 1 d . U . . .
H32A H 0.813212 0.566307 0.801528 0.061 Uiso 1 1 calc R U . . .
C33 C 0.957(2) 0.626(2) 0.7661(10) 0.061(6) Uani 1 1 d . U . . .
H33A H 0.939171 0.572133 0.739170 0.073 Uiso 1 1 calc R U . . .
C34 C 1.056(2) 0.709(2) 0.7697(11) 0.068(7) Uani 1 1 d . U . . .
H34A H 1.106844 0.713221 0.743892 0.082 Uiso 1 1 calc R U . . .
C35 C 1.0831(19) 0.786(2) 0.8099(9) 0.048(5) Uani 1 1 d . U . . .
H35A H 1.151705 0.843069 0.811226 0.058 Uiso 1 1 calc R U . . .
C36 C 1.0088(15) 0.7793(14) 0.8483(8) 0.033(4) Uani 1 1 d . U . . .
C37 C 0.8292(15) 0.9604(16) 0.8888(9) 0.031(4) Uani 1 1 d . U . . .

loop_
_atom_site_aniso_label
_atom_site_aniso_U_11
_atom_site_aniso_U_22
_atom_site_aniso_U_33
_atom_site_aniso_U_23
_atom_site_aniso_U_13
_atom_site_aniso_U_12
Gd1 0.0159(8) 0.0159(8) 0.0188(13) 0.000 0.000 0.0079(4)
Gd2 0.0169(8) 0.0169(8) 0.0189(13) 0.000 0.000 0.0084(4)
Ti1 0.0238(16) 0.0249(15) 0.0329(17) -0.0017(11) 0.0041(11) 0.0142(14)
Ti2 0.0225(16) 0.0231(16) 0.0273(16) -0.0032(11) -0.0021(11) 0.0079(14)
O1 0.014(6) 0.036(8) 0.029(7) 0.000 0.000 0.021(6)
O2 0.029(8) 0.023(7) 0.047(8) 0.000 0.000 0.018(7)
O3 0.028(6) 0.033(6) 0.045(7) -0.001(5) 0.007(5) 0.011(5)
O4 0.037(6) 0.043(7) 0.045(7) -0.002(5) 0.011(5) 0.023(6)
O5 0.044(7) 0.034(7) 0.038(6) 0.008(5) 0.008(5) 0.027(5)
O6 0.031(6) 0.037(6) 0.026(5) 0.004(5) 0.003(5) 0.020(5)
O21 0.030(8) 0.014(7) 0.028(7) 0.000 0.000 0.001(6)
O22 0.038(9) 0.022(7) 0.036(7) 0.000 0.000 0.016(7)
O23 0.031(6) 0.029(6) 0.034(6) 0.002(5) 0.001(5) 0.008(5)
O24 0.036(7) 0.030(6) 0.035(5) -0.003(5) 0.003(5) 0.007(5)
O25 0.028(6) 0.018(5) 0.027(5) -0.004(4) 0.006(4) 0.009(5)
O26 0.033(6) 0.032(6) 0.027(5) -0.005(5) -0.010(5) 0.017(5)
C2 0.060(15) 0.038(12) 0.069(14) 0.000 0.000 0.025(11)
C2A 0.07(2) 0.050(18) 0.11(2) 0.000 0.000 0.031(16)
C2B 0.11(3) 0.10(3) 0.10(4) -0.01(2) -0.04(2) 0.07(2)
C11 0.050(9) 0.030(8) 0.042(9) 0.002(7) 0.014(8) 0.016(7)
C12 0.060(11) 0.047(10) 0.043(9) -0.012(8) 0.016(8) 0.029(8)
C13 0.075(12) 0.078(13) 0.053(10) -0.023(10) 0.002(9) 0.037(10)
C14 0.076(13) 0.078(13) 0.051(10) -0.031(10) -0.002(9) 0.035(10)
C15 0.054(10) 0.050(10) 0.043(9) -0.011(8) 0.002(8) 0.021(8)
C16 0.041(9) 0.033(8) 0.032(8) -0.007(7) 0.002(7) 0.020(7)
C17 0.041(9) 0.025(8) 0.023(7) -0.006(6) -0.001(7) 0.016(7)
C22 0.072(15) 0.056(14) 0.066(14) 0.000 0.000 0.030(11)
C22A 0.16(4) 0.18(4) 0.17(4) 0.000 0.000 0.09(3)
C22B 0.09(3) 0.05(2) 0.09(3) 0.015(17) 0.01(2) 0.04(2)
C31 0.043(9) 0.029(8) 0.028(7) -0.001(6) 0.009(7) 0.021(7)
C32 0.056(10) 0.047(10) 0.047(9) -0.012(8) -0.004(8) 0.024(8)
C33 0.065(12) 0.061(11) 0.051(10) -0.020(9) 0.012(9) 0.027(9)
C34 0.077(13) 0.071(12) 0.055(10) -0.024(9) 0.017(9) 0.036(10)
C35 0.046(10) 0.060(10) 0.043(9) -0.012(8) 0.010(8) 0.029(8)
C36 0.043(9) 0.029(8) 0.030(8) -0.007(6) -0.001(7) 0.019(7)
C37 0.026(8) 0.038(9) 0.030(8) 0.001(7) -0.003(7) 0.016(7)

loop_
_atom_type_symbol
_atom_type_description
_atom_type_scat_dispersion_real
_atom_type_scat_dispersion_imag
_atom_type_scat_source
C C 0.0181 0.0091 'International Tables Vol C Tables 4.2.6.8 and 6.1.1.4'
H H 0.0000 0.0000 'International Tables Vol C Tables 4.2.6.8 and 6.1.1.4'
O O 0.0492 0.0322 'International Tables Vol C Tables 4.2.6.8 and 6.1.1.4'
Ti Ti 0.2191 1.8069 'International Tables Vol C Tables 4.2.6.8 and 6.1.1.4'
Gd Gd -8.8380 11.9157 'International Tables Vol C Tables 4.2.6.8 and 6.1.1.4'

loop_
_geom_angle_atom_site_label_1
_geom_angle_atom_site_label_2
_geom_angle_atom_site_label_3
_geom_angle
_geom_angle_site_symmetry_1
_geom_angle_site_symmetry_3
O1 Gd1 O1 120.000(2) 2_655 3_665
O1 Gd1 O1 119.999(2) 2_655 .
O1 Gd1 O1 120.001(2) 3_665 .
O1 Gd1 O6 72.9(4) 2_655 3_665
O1 Gd1 O6 65.3(4) 3_665 3_665
O1 Gd1 O6 135.4(3) . 3_665
O1 Gd1 O6 72.9(4) 2_655 6_666
O1 Gd1 O6 65.3(4) 3_665 6_666
O1 Gd1 O6 135.4(3) . 6_666
O6 Gd1 O6 88.7(5) 3_665 6_666
O1 Gd1 O6 65.3(4) 2_655 5_656
O1 Gd1 O6 135.4(3) 3_665 5_656
O1 Gd1 O6 72.9(4) . 5_656
O6 Gd1 O6 138.1(2) 3_665 5_656
O6 Gd1 O6 76.6(4) 6_666 5_656
O1 Gd1 O6 65.3(4) 2_655 2_655
O1 Gd1 O6 135.4(3) 3_665 2_655
O1 Gd1 O6 72.9(4) . 2_655
O6 Gd1 O6 76.6(4) 3_665 2_655
O6 Gd1 O6 138.1(2) 6_666 2_655
O6 Gd1 O6 88.7(5) 5_656 2_655
O1 Gd1 O6 135.4(3) 2_655 .
O1 Gd1 O6 72.9(4) 3_665 .
O1 Gd1 O6 65.3(4) . .
O6 Gd1 O6 76.6(4) 3_665 .
O6 Gd1 O6 138.1(2) 6_666 .
O6 Gd1 O6 138.1(2) 5_656 .
O6 Gd1 O6 76.6(4) 2_655 .
O1 Gd1 O6 135.4(3) 2_655 4_556
O1 Gd1 O6 72.9(4) 3_665 4_556
O1 Gd1 O6 65.3(4) . 4_556
O6 Gd1 O6 138.1(2) 3_665 4_556
O6 Gd1 O6 76.6(4) 6_666 4_556
O6 Gd1 O6 76.6(4) 5_656 4_556
O6 Gd1 O6 138.1(2) 2_655 4_556
O6 Gd1 O6 88.7(5) . 4_556
O1 Gd1 Ti1 28.6(2) 2_655 5_656
O1 Gd1 Ti1 130.0(4) 3_665 5_656
O1 Gd1 Ti1 103.6(4) . 5_656
O6 Gd1 Ti1 100.7(3) 3_665 5_656
O6 Gd1 Ti1 66.7(3) 6_666 5_656
O6 Gd1 Ti1 37.4(3) 5_656 5_656
O6 Gd1 Ti1 77.8(3) 2_655 5_656
O6 Gd1 Ti1 154.1(3) . 5_656
O6 Gd1 Ti1 108.5(3) 4_556 5_656
O1 Gd1 Ti1 28.6(2) 2_655 2_655
O1 Gd1 Ti1 130.0(4) 3_665 2_655
O1 Gd1 Ti1 103.6(4) . 2_655
O6 Gd1 Ti1 66.7(3) 3_665 2_655
O6 Gd1 Ti1 100.7(3) 6_666 2_655
O6 Gd1 Ti1 77.8(3) 5_656 2_655
O6 Gd1 Ti1 37.4(3) 2_655 2_655
O6 Gd1 Ti1 108.5(3) . 2_655
O6 Gd1 Ti1 154.1(3) 4_556 2_655
Ti1 Gd1 Ti1 49.24(10) 5_656 2_655
O1 Gd1 Ti1 103.6(4) 2_655 3_665
O1 Gd1 Ti1 28.6(2) 3_665 3_665
O1 Gd1 Ti1 130.0(4) . 3_665
O6 Gd1 Ti1 37.4(3) 3_665 3_665
O6 Gd1 Ti1 77.8(3) 6_666 3_665
O6 Gd1 Ti1 154.1(3) 5_656 3_665
O6 Gd1 Ti1 108.5(3) 2_655 3_665
O6 Gd1 Ti1 66.7(3) . 3_665
O6 Gd1 Ti1 100.7(3) 4_556 3_665
Ti1 Gd1 Ti1 125.93(2) 5_656 3_665
Ti1 Gd1 Ti1 103.87(6) 2_655 3_665
O21 Gd2 O21 119.999(7) . 3_675
O21 Gd2 O21 120.001(10) . 2_765
O21 Gd2 O21 120.000(17) 3_675 2_765
O21 Gd2 O25 72.4(4) . 3_675
O21 Gd2 O25 65.5(4) 3_675 3_675
O21 Gd2 O25 135.8(3) 2_765 3_675
O21 Gd2 O25 72.4(4) . 6_677
O21 Gd2 O25 65.5(4) 3_675 6_677
O21 Gd2 O25 135.8(3) 2_765 6_677
O25 Gd2 O25 87.9(5) 3_675 6_677
O21 Gd2 O25 135.8(3) . 5_767
O21 Gd2 O25 72.4(4) 3_675 5_767
O21 Gd2 O25 65.5(4) 2_765 5_767
O25 Gd2 O25 137.8(2) 3_675 5_767
O25 Gd2 O25 77.1(4) 6_677 5_767
O21 Gd2 O25 135.8(3) . 2_765
O21 Gd2 O25 72.4(4) 3_675 2_765
O21 Gd2 O25 65.5(4) 2_765 2_765
O25 Gd2 O25 77.1(4) 3_675 2_765
O25 Gd2 O25 137.8(2) 6_677 2_765
O25 Gd2 O25 87.9(5) 5_767 2_765
O21 Gd2 O25 65.5(4) . 4_557
O21 Gd2 O25 135.8(3) 3_675 4_557
O21 Gd2 O25 72.4(4) 2_765 4_557
O25 Gd2 O25 137.8(2) 3_675 4_557
O25 Gd2 O25 77.1(4) 6_677 4_557
O25 Gd2 O25 77.1(4) 5_767 4_557
O25 Gd2 O25 137.8(2) 2_765 4_557
O21 Gd2 O25 65.5(4) . .
O21 Gd2 O25 135.8(3) 3_675 .
O21 Gd2 O25 72.4(4) 2_765 .
O25 Gd2 O25 77.1(4) 3_675 .
O25 Gd2 O25 137.8(2) 6_677 .
O25 Gd2 O25 137.8(2) 5_767 .
O25 Gd2 O25 77.1(4) 2_765 .
O25 Gd2 O25 87.9(5) 4_557 .
O21 Gd2 Ti2 103.1(4) . 6_677
O21 Gd2 Ti2 28.9(2) 3_675 6_677
O21 Gd2 Ti2 130.5(4) 2_765 6_677
O25 Gd2 Ti2 77.4(3) 3_675 6_677
O25 Gd2 Ti2 37.2(3) 6_677 6_677
O25 Gd2 Ti2 66.8(3) 5_767 6_677
O25 Gd2 Ti2 100.6(3) 2_765 6_677
O25 Gd2 Ti2 108.8(3) 4_557 6_677
O25 Gd2 Ti2 154.2(3) . 6_677
O21 Gd2 Ti2 103.1(4) . 3_675
O21 Gd2 Ti2 28.9(2) 3_675 3_675
O21 Gd2 Ti2 130.5(4) 2_765 3_675
O25 Gd2 Ti2 37.2(3) 3_675 3_675
O25 Gd2 Ti2 77.4(3) 6_677 3_675
O25 Gd2 Ti2 100.6(3) 5_767 3_675
O25 Gd2 Ti2 66.8(3) 2_765 3_675
O25 Gd2 Ti2 154.2(3) 4_557 3_675
O25 Gd2 Ti2 108.8(3) . 3_675
Ti2 Gd2 Ti2 49.19(9) 6_677 3_675
O21 Gd2 Ti2 28.9(2) . .
O21 Gd2 Ti2 130.5(4) 3_675 .
O21 Gd2 Ti2 103.1(4) 2_765 .
O25 Gd2 Ti2 66.8(3) 3_675 .
O25 Gd2 Ti2 100.6(3) 6_677 .
O25 Gd2 Ti2 154.2(3) 5_767 .
O25 Gd2 Ti2 108.8(3) 2_765 .
O25 Gd2 Ti2 77.4(3) 4_557 .
O25 Gd2 Ti2 37.2(3) . .
Ti2 Gd2 Ti2 125.92(2) 6_677 .
Ti2 Gd2 Ti2 103.90(6) 3_675 .
O3 Ti1 O4 94.6(6) . .
O3 Ti1 O1 104.2(6) . .
O4 Ti1 O1 160.4(7) . .
O3 Ti1 O2 98.3(7) . .
O4 Ti1 O2 96.0(6) . .
O1 Ti1 O2 76.1(5) . .
O3 Ti1 O5 90.8(6) . .
O4 Ti1 O5 94.6(6) . .
O1 Ti1 O5 90.6(5) . .
O2 Ti1 O5 165.4(6) . .
O3 Ti1 O6 170.0(5) . .
O4 Ti1 O6 82.5(5) . .
O1 Ti1 O6 79.8(6) . .
O2 Ti1 O6 91.6(6) . .
O5 Ti1 O6 80.0(5) . .
O3 Ti1 Ti1 90.8(4) . 4_556
O4 Ti1 Ti1 137.8(4) . 4_556
O1 Ti1 Ti1 38.4(4) . 4_556
O2 Ti1 Ti1 41.8(3) . 4_556
O5 Ti1 Ti1 127.2(4) . 4_556
O6 Ti1 Ti1 97.8(3) . 4_556
O3 Ti1 Gd1 136.8(4) . .
O4 Ti1 Gd1 127.7(4) . .
O1 Ti1 Gd1 35.6(4) . .
O2 Ti1 Gd1 87.3(4) . .
O5 Ti1 Gd1 78.3(4) . .
O6 Ti1 Gd1 45.1(3) . .
Ti1 Ti1 Gd1 65.38(5) 4_556 .
O23 Ti2 O24 94.7(6) . .
O23 Ti2 O21 104.3(7) . .
O24 Ti2 O21 160.6(7) . .
O23 Ti2 O26 91.6(6) . .
O24 Ti2 O26 93.6(6) . .
O21 Ti2 O26 89.7(6) . .
O23 Ti2 O22 96.7(7) . .
O24 Ti2 O22 97.0(6) . .
O21 Ti2 O22 77.2(6) . .
O26 Ti2 O22 165.9(6) . .
O23 Ti2 O25 170.9(5) . .
O24 Ti2 O25 81.8(5) . .
O21 Ti2 O25 79.9(6) . .
O26 Ti2 O25 80.4(5) . .
O22 Ti2 O25 92.0(6) . .
O23 Ti2 Ti2 90.9(4) . 4_557
O24 Ti2 Ti2 139.1(4) . 4_557
O21 Ti2 Ti2 38.7(4) . 4_557
O26 Ti2 Ti2 126.8(4) . 4_557
O22 Ti2 Ti2 42.1(4) . 4_557
O25 Ti2 Ti2 97.2(3) . 4_557
O23 Ti2 Gd2 137.7(5) . .
O24 Ti2 Gd2 126.5(4) . .
O21 Ti2 Gd2 36.0(5) . .
O26 Ti2 Gd2 78.0(4) . .
O22 Ti2 Gd2 88.3(4) . .
O25 Ti2 Gd2 44.7(3) . .
Ti2 Ti2 Gd2 65.40(5) 4_557 .
Ti1 O1 Ti1 103.2(7) . 4_556
Ti1 O1 Gd1 115.9(5) . .
Ti1 O1 Gd1 115.9(5) 4_556 .
C2 O2 Ti1 130.1(5) . .
C2 O2 Ti1 130.1(5) . 4_556
Ti1 O2 Ti1 96.4(7) . 4_556
C3 O3 C3B 58.7(17) . .
C3' O3 Ti1 178(2) . .
C3 O3 Ti1 134.1(18) . .
C3B O3 Ti1 152(2) . .
C11 O4 Ti1 139.5(13) . .
C17 O5 Ti1 138.0(14) . .
C17 O6 Ti1 130.0(12) 3_665 .
C17 O6 Gd1 132.4(12) 3_665 .
Ti1 O6 Gd1 97.5(4) . .
Ti2 O21 Ti2 102.7(8) . 4_557
Ti2 O21 Gd2 115.1(6) . .
Ti2 O21 Gd2 115.1(6) 4_557 .
C22 O22 Ti2 130.8(5) . 4_557
C22 O22 Ti2 130.8(5) . .
Ti2 O22 Ti2 95.8(8) 4_557 .
C23' O23 Ti2 161(2) . .
C23 O23 Ti2 131.5(19) . .
C31 O24 Ti2 141.5(12) . .
C37 O25 Ti2 132.2(12) 2_765 .
C37 O25 Gd2 129.4(12) 2_765 .
Ti2 O25 Gd2 98.1(4) . .
C37 O26 Ti2 137.8(15) . .
C2A C2 C2B 138(4) . .
C2A C2 O2 108(3) . .
C2B C2 O2 113(3) . .
C2A C2 H2A 93.9 . .
C2B C2 H2A 93.9 . .
O2 C2 H2A 93.9 . .
C2 C2A H2AA 109.5 . .
C2 C2A H2AB 109.5 . .
H2AA C2A H2AB 109.5 . .
C2 C2A H2AC 109.5 . .
H2AA C2A H2AC 109.5 . .
H2AB C2A H2AC 109.5 . .
C2 C2B H2BA 109.5 . .
C2 C2B H2BB 109.5 . .
H2BA C2B H2BB 109.5 . .
C2 C2B H2BC 109.5 . .
H2BA C2B H2BC 109.5 . .
H2BB C2B H2BC 109.5 . .
C3B C3 O3 61(3) . .
C3B C3 C3A 112(3) . .
O3 C3 C3A 107(3) . .
C3B C3 H3 120.8 . .
O3 C3 H3 120.8 . .
C3A C3 H3 120.8 . .
C3 C3A H3AA 109.5 . .
C3 C3A H3AB 109.5 . .
H3AA C3A H3AB 109.5 . .
C3 C3A H3AC 109.5 . .
H3AA C3A H3AC 109.5 . .
H3AB C3A H3AC 109.5 . .
C3 C3B O3 60.1(19) . .
C3 C3B H3BA 109.5 . .
O3 C3B H3BA 169.6 . .
C3 C3B H3BB 109.5 . .
O3 C3B H3BB 75.9 . .
H3BA C3B H3BB 109.5 . .
C3 C3B H3BC 109.5 . .
O3 C3B H3BC 75.9 . .
H3BA C3B H3BC 109.5 . .
H3BB C3B H3BC 109.5 . .
O3 C3' C3A' 114(4) . .
O3 C3' C3B' 107(4) . .
C3A' C3' C3B' 108(3) . .
O3 C3' H3A' 108.9 . .
C3A' C3' H3A' 108.9 . .
C3B' C3' H3A' 108.9 . .
C3' C3A' H3AD 109.5 . .
C3' C3A' H3AE 109.5 . .
H3AD C3A' H3AE 109.5 . .
C3' C3A' H3AF 109.5 . .
H3AD C3A' H3AF 109.5 . .
H3AE C3A' H3AF 109.5 . .
C3' C3B' H3BD 109.5 . .
C3' C3B' H3BE 109.5 . .
H3BD C3B' H3BE 109.5 . .
C3' C3B' H3BF 109.5 . .
H3BD C3B' H3BF 109.5 . .
H3BE C3B' H3BF 109.5 . .
O4 C11 C16 121.7(18) . .
O4 C11 C12 118(2) . .
C16 C11 C12 120(2) . .
C13 C12 C11 118(2) . .
C13 C12 H12A 121.0 . .
C11 C12 H12A 121.0 . .
C14 C13 C12 125(3) . .
C14 C13 H13A 117.5 . .
C12 C13 H13A 117.5 . .
C13 C14 C15 118(3) . .
C13 C14 H14A 120.8 . .
C15 C14 H14A 120.8 . .
C14 C15 C16 121(2) . .
C14 C15 H15A 119.5 . .
C16 C15 H15A 119.5 . .
C11 C16 C15 117.5(19) . .
C11 C16 C17 123.2(19) . 3_665
C15 C16 C17 119.2(19) . 3_665
O5 C17 O6 119.7(19) . 2_655
O5 C17 C16 117.6(18) . 2_655
O6 C17 C16 122.6(17) 2_655 2_655
O22 C22 C22A 100(5) . .
O22 C22 C22B 113(4) . .
C22A C22 C22B 141(5) . .
O22 C22 H22' 98.0 . .
C22A C22 H22' 98.0 . .
C22B C22 H22' 98.0 . .
C22 C22A H22A 109.5 . .
C22 C22A H22B 109.5 . .
H22A C22A H22B 109.5 . .
C22 C22A H22C 109.5 . .
H22A C22A H22C 109.5 . .
H22B C22A H22C 109.5 . .
C22 C22B H22D 109.5 . .
C22 C22B H22E 109.5 . .
H22D C22B H22E 109.5 . .
C22 C22B H22F 109.5 . .
H22D C22B H22F 109.5 . .
H22E C22B H22F 109.5 . .
C23A C23 C23B 112(3) . .
C23A C23 O23 107(4) . .
C23B C23 O23 109(4) . .
C23A C23 H23A 109.6 . .
C23B C23 H23A 109.6 . .
O23 C23 H23A 109.6 . .
C23 C23A H23B 109.5 . .
C23 C23A H23C 109.5 . .
H23B C23A H23C 109.5 . .
C23 C23A H23D 109.5 . .
H23B C23A H23D 109.5 . .
H23C C23A H23D 109.5 . .
C23 C23B H23E 109.5 . .
C23 C23B H23F 109.5 . .
H23E C23B H23F 109.5 . .
C23 C23B H23G 109.5 . .
H23E C23B H23G 109.5 . .
H23F C23B H23G 109.5 . .
O23 C23' C23C 109(4) . .
O23 C23' C23D 127(5) . .
C23C C23' C23D 110(3) . .
O23 C23' H23H 102.4 . .
C23C C23' H23H 102.4 . .
C23D C23' H23H 102.4 . .
C23' C23C H23I 109.5 . .
C23' C23C H23J 109.5 . .
H23I C23C H23J 109.5 . .
C23' C23C H23K 109.5 . .
H23I C23C H23K 109.5 . .
H23J C23C H23K 109.5 . .
C23' C23D H23L 109.5 . .
C23' C23D H23M 109.5 . .
H23L C23D H23M 109.5 . .
C23' C23D H23N 109.5 . .
H23L C23D H23N 109.5 . .
H23M C23D H23N 109.5 . .
O24 C31 C32 120.0(18) . .
O24 C31 C36 121.4(15) . .
C32 C31 C36 118.6(18) . .
C31 C32 C33 122(2) . .
C31 C32 H32A 118.8 . .
C33 C32 H32A 118.8 . .
C34 C33 C32 118(2) . .
C34 C33 H33A 121.1 . .
C32 C33 H33A 121.1 . .
C33 C34 C35 122(2) . .
C33 C34 H34A 119.2 . .
C35 C34 H34A 119.2 . .
C34 C35 C36 119(2) . .
C34 C35 H35A 120.3 . .
C36 C35 H35A 120.3 . .
C35 C36 C31 119.8(18) . .
C35 C36 C37 117.8(19) . 2_765
C31 C36 C37 121.9(17) . 2_765
O26 C37 O25 124.2(19) . 3_675
O26 C37 C36 114.9(18) . 3_675
O25 C37 C36 120.7(18) 3_675 3_675

loop_
_geom_bond_atom_site_label_1
_geom_bond_atom_site_label_2
_geom_bond_distance
_geom_bond_site_symmetry_2
Gd1 O1 2.305(15) 2_655
Gd1 O1 2.305(15) 3_665
Gd1 O1 2.305(15) .
Gd1 O6 2.550(12) 3_665
Gd1 O6 2.550(12) 6_666
Gd1 O6 2.550(12) 5_656
Gd1 O6 2.550(12) 2_655
Gd1 O6 2.550(12) .
Gd1 O6 2.550(12) 4_556
Gd1 Ti1 3.567(3) 5_656
Gd1 Ti1 3.567(3) 2_655
Gd1 Ti1 3.567(3) 3_665
Gd2 O21 2.326(17) .
Gd2 O21 2.326(17) 3_675
Gd2 O21 2.326(17) 2_765
Gd2 O25 2.543(11) 3_675
Gd2 O25 2.543(11) 6_677
Gd2 O25 2.543(11) 5_767
Gd2 O25 2.543(11) 2_765
Gd2 O25 2.543(11) 4_557
Gd2 O25 2.543(11) .
Gd2 Ti2 3.580(3) 6_677
Gd2 Ti2 3.580(3) 3_675
Gd2 Ti2 3.580(3) .
Ti1 O3 1.770(14) .
Ti1 O4 1.867(14) .
Ti1 O1 1.896(10) .
Ti1 O2 1.994(11) .
Ti1 O5 2.036(13) .
Ti1 O6 2.185(13) .
Ti1 Ti1 2.972(6) 4_556
Ti2 O23 1.763(14) .
Ti2 O24 1.866(13) .
Ti2 O21 1.909(11) .
Ti2 O26 1.989(14) .
Ti2 O22 2.008(12) .
Ti2 O25 2.187(13) .
Ti2 Ti2 2.980(6) 4_557
O2 C2 1.51(3) .
O3 C3' 1.39(5) .
O3 C3 1.48(3) .
O3 C3B 1.49(6) .
O4 C11 1.34(2) .
O5 C17 1.25(2) .
O6 C17 1.30(2) 3_665
O22 C22 1.43(4) .
O23 C23' 1.45(3) .
O23 C23 1.48(3) .
O24 C31 1.34(2) .
O25 C37 1.28(2) 2_765
O26 C37 1.26(2) .
C2 C2A 1.48(3) .
C2 C2B 1.49(3) .
C2 H2A 1.0000 .
C2A H2AA 0.9800 .
C2A H2AB 0.9800 .
C2A H2AC 0.9800 .
C2B H2BA 0.9800 .
C2B H2BB 0.9800 .
C2B H2BC 0.9800 .
C3 C3B 1.46(3) .
C3 C3A 1.49(3) .
C3 H3 1.0000 .
C3A H3AA 0.9800 .
C3A H3AB 0.9800 .
C3A H3AC 0.9800 .
C3B H3BA 0.9800 .
C3B H3BB 0.9800 .
C3B H3BC 0.9800 .
C3' C3A' 1.47(3) .
C3' C3B' 1.51(3) .
C3' H3A' 1.0000 .
C3A' H3AD 0.9800 .
C3A' H3AE 0.9800 .
C3A' H3AF 0.9800 .
C3B' H3BD 0.9800 .
C3B' H3BE 0.9800 .
C3B' H3BF 0.9800 .
C11 C16 1.42(3) .
C11 C12 1.42(3) .
C12 C13 1.36(4) .
C12 H12A 0.9500 .
C13 C14 1.34(4) .
C13 H13A 0.9500 .
C14 C15 1.39(3) .
C14 H14A 0.9500 .
C15 C16 1.43(3) .
C15 H15A 0.9500 .
C16 C17 1.43(3) 3_665
C22 C22A 1.44(9) .
C22 C22B 1.46(7) .
C22 H22' 1.0000 .
C22A H22A 0.9800 .
C22A H22B 0.9800 .
C22A H22C 0.9800 .
C22B H22D 0.9800 .
C22B H22E 0.9800 .
C22B H22F 0.9800 .
C23 C23A 1.47(3) .
C23 C23B 1.47(3) .
C23 H23A 1.0000 .
C23A H23B 0.9800 .
C23A H23C 0.9800 .
C23A H23D 0.9800 .
C23B H23E 0.9800 .
C23B H23F 0.9800 .
C23B H23G 0.9800 .
C23' C23C 1.47(3) .
C23' C23D 1.47(3) .
C23' H23H 1.0000 .
C23C H23I 0.9800 .
C23C H23J 0.9800 .
C23C H23K 0.9800 .
C23D H23L 0.9800 .
C23D H23M 0.9800 .
C23D H23N 0.9800 .
C31 C32 1.36(3) .
C31 C36 1.42(3) .
C32 C33 1.41(3) .
C32 H32A 0.9500 .
C33 C34 1.38(4) .
C33 H33A 0.9500 .
C34 C35 1.39(3) .
C34 H34A 0.9500 .
C35 C36 1.40(3) .
C35 H35A 0.9500 .
C36 C37 1.52(3) 2_765
